data_7043460
loop_
_publ_author_name
'Bai, Jianliang'
'Xiao, Xia'
'Zhang, Yue'
'Chao, Jianbin'
'Chen, Xia'

_publ_section_title
;
 \b-Pyridylenolate zinc catalysts for the ring-opening homo- and
 copolymerization of \e-caprolactone and lactides
;
_journal_name_full 'Dalton Trans.'
_journal_paper_doi 10.1039/C7DT01877K
_journal_year 2017
_chemical_formula_sum 'C32 H34 N2 O2 Zn2'
_chemical_formula_weight 609.35
_space_group_crystal_system orthorhombic
_space_group_IT_number 61
_space_group_name_Hall '-P 2ac 2ab'
_space_group_name_H-M_alt 'P b c a'
_symmetry_space_group_name_Hall '-P 2ac 2ab'
_symmetry_space_group_name_H-M 'P b c a'
_atom_sites_solution_hydrogens geom
_audit_creation_method SHELXL-2014/7
_audit_update_record
;
2017-06-23 deposited with the CCDC.
2017-06-27 downloaded from the CCDC.
;
_cell_angle_alpha 90
_cell_angle_beta 90
_cell_angle_gamma 90
_cell_formula_units_Z 4
_cell_length_a 14.0974(5)
_cell_length_b 8.6016(3)
_cell_length_c 23.2550(9)
_cell_measurement_reflns_used 9910
_cell_measurement_temperature 200(2)
_cell_measurement_theta_max 28.299
_cell_measurement_theta_min 2.9095
_cell_volume 2819.91(18)
_computing_structure_refinement 'SHELXL-2014/7 (Sheldrick, 2014)'
_diffrn_ambient_temperature 200(2)
_diffrn_measured_fraction_theta_full 0.999
_diffrn_measured_fraction_theta_max 0.998
_diffrn_measurement_device_type 'CCD area detector'
_diffrn_measurement_method 'phi and omega scans'
_diffrn_radiation_type MoK\a
_diffrn_radiation_wavelength 0.71073
_diffrn_reflns_av_R_equivalents 0.0333
_diffrn_reflns_av_unetI/netI 0.0190
_diffrn_reflns_Laue_measured_fraction_full 0.999
_diffrn_reflns_Laue_measured_fraction_max 0.998
_diffrn_reflns_limit_h_max 17
_diffrn_reflns_limit_h_min -18
_diffrn_reflns_limit_k_max 11
_diffrn_reflns_limit_k_min -11
_diffrn_reflns_limit_l_max 31
_diffrn_reflns_limit_l_min -31
_diffrn_reflns_number 26571
_diffrn_reflns_point_group_measured_fraction_full 0.999
_diffrn_reflns_point_group_measured_fraction_max 0.998
_diffrn_reflns_theta_full 25.242
_diffrn_reflns_theta_max 28.298
_diffrn_reflns_theta_min 2.890
_exptl_absorpt_coefficient_mu 1.732
_exptl_absorpt_correction_type none
_exptl_crystal_colour colourless
_exptl_crystal_density_diffrn 1.435
_exptl_crystal_description block
_exptl_crystal_F_000 1264
_exptl_crystal_size_max 0.200
_exptl_crystal_size_mid 0.120
_exptl_crystal_size_min 0.060
_refine_diff_density_max 0.244
_refine_diff_density_min -0.271
_refine_diff_density_rms 0.057
_refine_ls_extinction_method none
_refine_ls_goodness_of_fit_ref 1.048
_refine_ls_hydrogen_treatment constr
_refine_ls_matrix_type full
_refine_ls_number_parameters 174
_refine_ls_number_reflns 3496
_refine_ls_number_restraints 0
_refine_ls_restrained_S_all 1.048
_refine_ls_R_factor_all 0.0363
_refine_ls_R_factor_gt 0.0270
_refine_ls_shift/su_max 0.001
_refine_ls_shift/su_mean 0.000
_refine_ls_structure_factor_coef Fsqd
_refine_ls_weighting_details 'w=1/[\s^2^(Fo^2^)+(0.0276P)^2^+1.7481P] where P=(Fo^2^+2Fc^2^)/3'
_refine_ls_weighting_scheme calc
_refine_ls_wR_factor_gt 0.0639
_refine_ls_wR_factor_ref 0.0678
_reflns_Friedel_coverage 0.000
_reflns_number_gt 2954
_reflns_number_total 3496
_reflns_threshold_expression 'I > 2\s(I)'
_cod_data_source_file c7dt01877k2.cif
_cod_data_source_block 12345
_cod_database_code 7043460
_shelx_shelxl_version_number 2014/7
_shelx_space_group_comment
;
The symmetry employed for this shelxl refinement is uniquely defined
by the following loop, which should always be used as a source of
symmetry information in preference to the above space-group names.
They are only intended as comments.
;
_shelx_estimated_absorpt_t_min 0.723
_shelx_estimated_absorpt_t_max 0.903

loop_
_space_group_symop_operation_xyz
'x, y, z'
'-x+1/2, -y, z+1/2'
'-x, y+1/2, -z+1/2'
'x+1/2, -y+1/2, -z'
'-x, -y, -z'
'x-1/2, y, -z-1/2'
'x, -y-1/2, z-1/2'
'-x-1/2, y-1/2, z'

loop_
_atom_site_label
_atom_site_type_symbol
_atom_site_fract_x
_atom_site_fract_y
_atom_site_fract_z
_atom_site_U_iso_or_equiv
_atom_site_adp_type
_atom_site_occupancy
_atom_site_site_symmetry_order
_atom_site_calc_flag
_atom_site_refinement_flags_posn
_atom_site_refinement_flags_adp
Zn1 Zn 0.42294(2) 0.04090(2) 0.54524(2) 0.02525(7) Uani 1 1 d . .
O1 O 0.56984(8) 0.00610(14) 0.53899(5) 0.0255(2) Uani 1 1 d . .
N1 N 0.40557(10) 0.27384(17) 0.52901(6) 0.0282(3) Uani 1 1 d . .
C10 C 0.61946(12) -0.0009(2) 0.63628(7) 0.0285(4) Uani 1 1 d . .
C4 C 0.36062(14) -0.0587(2) 0.61161(7) 0.0322(4) Uani 1 1 d . .
H4A H 0.3003 -0.1061 0.5986 0.039 Uiso 1 1 calc R U
H4B H 0.4018 -0.1434 0.6260 0.039 Uiso 1 1 calc R U
C9 C 0.42039(14) 0.3750(2) 0.57231(9) 0.0367(4) Uani 1 1 d . .
H9 H 0.4476 0.3370 0.6069 0.044 Uiso 1 1 calc R U
C3 C 0.61056(12) -0.0810(2) 0.57952(7) 0.0255(3) Uani 1 1 d . .
C2 C 0.64354(12) -0.2270(2) 0.57059(7) 0.0301(4) Uani 1 1 d . .
H2 H 0.6792 -0.2702 0.6013 0.036 Uiso 1 1 calc R U
C8 C 0.39818(16) 0.5303(2) 0.56901(11) 0.0453(5) Uani 1 1 d . .
H8 H 0.4107 0.5983 0.6003 0.054 Uiso 1 1 calc R U
C1 C 0.36784(12) 0.3264(2) 0.47901(8) 0.0286(4) Uani 1 1 d . .
C7 C 0.35711(16) 0.5850(2) 0.51887(11) 0.0476(5) Uani 1 1 d . .
H7 H 0.3398 0.6913 0.5154 0.057 Uiso 1 1 calc R U
C11 C 0.63214(13) 0.1604(2) 0.63463(8) 0.0357(4) Uani 1 1 d . .
H11 H 0.6340 0.2117 0.5985 0.043 Uiso 1 1 calc R U
C6 C 0.34168(15) 0.4842(2) 0.47446(10) 0.0399(4) Uani 1 1 d . .
H6 H 0.3130 0.5209 0.4401 0.048 Uiso 1 1 calc R U
C15 C 0.61325(14) -0.0758(3) 0.69022(8) 0.0391(5) Uani 1 1 d . .
C16 C 0.59256(17) -0.2460(3) 0.69841(9) 0.0533(6) Uani 1 1 d . .
H16A H 0.6519 -0.3051 0.6963 0.080 Uiso 1 1 calc R U
H16B H 0.5492 -0.2815 0.6682 0.080 Uiso 1 1 calc R U
H16C H 0.5631 -0.2621 0.7361 0.080 Uiso 1 1 calc R U
C12 C 0.64207(16) 0.2470(3) 0.68450(10) 0.0486(5) Uani 1 1 d . .
H12 H 0.6512 0.3563 0.6825 0.058 Uiso 1 1 calc R U
C14 C 0.62323(16) 0.0150(3) 0.73927(8) 0.0528(6) Uani 1 1 d . .
H14 H 0.6194 -0.0339 0.7758 0.063 Uiso 1 1 calc R U
C5 C 0.3397(2) 0.0530(3) 0.66093(9) 0.0567(6) Uani 1 1 d . .
H5A H 0.3993 0.0973 0.6751 0.085 Uiso 1 1 calc R U
H5B H 0.3081 -0.0034 0.6921 0.085 Uiso 1 1 calc R U
H5C H 0.2983 0.1367 0.6472 0.085 Uiso 1 1 calc R U
C13 C 0.63851(17) 0.1730(3) 0.73703(10) 0.0569(7) Uani 1 1 d . .
H13 H 0.6466 0.2307 0.7715 0.068 Uiso 1 1 calc R U

loop_
_atom_site_aniso_label
_atom_site_aniso_U_11
_atom_site_aniso_U_22
_atom_site_aniso_U_33
_atom_site_aniso_U_23
_atom_site_aniso_U_13
_atom_site_aniso_U_12
Zn1 0.03130(11) 0.02339(11) 0.02105(10) 0.00254(7) 0.00163(7) 0.00406(8)
O1 0.0295(6) 0.0268(6) 0.0203(5) 0.0038(4) -0.0022(4) 0.0041(5)
N1 0.0288(7) 0.0239(7) 0.0317(7) 0.0013(6) 0.0007(6) 0.0019(6)
C10 0.0206(8) 0.0410(10) 0.0239(8) 0.0026(7) -0.0021(6) -0.0003(7)
C4 0.0363(10) 0.0322(9) 0.0281(8) 0.0039(7) 0.0057(7) 0.0027(7)
C9 0.0380(10) 0.0313(10) 0.0408(10) -0.0033(8) -0.0010(8) 0.0029(8)
C3 0.0211(7) 0.0317(9) 0.0236(8) 0.0063(6) -0.0012(6) -0.0009(6)
C2 0.0273(8) 0.0323(9) 0.0307(9) 0.0099(7) -0.0042(7) 0.0024(7)
C8 0.0476(12) 0.0276(10) 0.0607(14) -0.0111(9) 0.0022(10) 0.0000(9)
C1 0.0234(8) 0.0246(8) 0.0378(9) 0.0074(7) 0.0017(7) 0.0008(6)
C7 0.0494(13) 0.0215(9) 0.0718(15) 0.0020(9) 0.0028(11) 0.0068(9)
C11 0.0333(10) 0.0433(11) 0.0304(9) -0.0026(8) -0.0018(8) -0.0015(8)
C6 0.0392(11) 0.0280(9) 0.0524(12) 0.0107(9) 0.0002(9) 0.0071(8)
C15 0.0270(9) 0.0644(14) 0.0260(9) 0.0100(9) -0.0024(7) 0.0008(9)
C16 0.0519(13) 0.0714(16) 0.0367(11) 0.0254(11) -0.0024(9) -0.0078(12)
C12 0.0438(12) 0.0553(14) 0.0468(12) -0.0173(10) -0.0042(10) -0.0011(10)
C14 0.0430(12) 0.093(2) 0.0224(9) 0.0038(10) -0.0034(8) 0.0019(12)
C5 0.0782(17) 0.0540(14) 0.0377(11) -0.0019(10) 0.0258(11) 0.0089(12)
C13 0.0499(13) 0.086(2) 0.0346(11) -0.0209(12) -0.0045(10) 0.0015(13)

loop_
_atom_type_symbol
_atom_type_description
_atom_type_scat_dispersion_real
_atom_type_scat_dispersion_imag
_atom_type_scat_source
C C 0.0033 0.0016 'International Tables Vol C Tables 4.2.6.8 and 6.1.1.4'
H H 0.0000 0.0000 'International Tables Vol C Tables 4.2.6.8 and 6.1.1.4'
N N 0.0061 0.0033 'International Tables Vol C Tables 4.2.6.8 and 6.1.1.4'
O O 0.0106 0.0060 'International Tables Vol C Tables 4.2.6.8 and 6.1.1.4'
Zn Zn 0.2839 1.4301 'International Tables Vol C Tables 4.2.6.8 and 6.1.1.4'

loop_
_geom_angle_atom_site_label_1
_geom_angle_atom_site_label_2
_geom_angle_atom_site_label_3
_geom_angle
_geom_angle_site_symmetry_1
_geom_angle_site_symmetry_3
C4 Zn1 O1 134.47(7) . 5_656
C4 Zn1 N1 120.98(7) . .
O1 Zn1 N1 91.33(5) 5_656 .
C4 Zn1 O1 115.60(6) . .
O1 Zn1 O1 81.56(5) 5_656 .
N1 Zn1 O1 104.14(5) . .
C4 Zn1 Zn1 138.04(5) . 5_656
O1 Zn1 Zn1 41.92(3) 5_656 5_656
N1 Zn1 Zn1 100.37(4) . 5_656
O1 Zn1 Zn1 39.64(3) . 5_656
C3 O1 Zn1 123.76(11) . 5_656
C3 O1 Zn1 117.14(10) . .
Zn1 O1 Zn1 98.44(5) 5_656 .
C9 N1 C1 119.09(16) . .
C9 N1 Zn1 118.33(13) . .
C1 N1 Zn1 121.99(12) . .
C11 C10 C15 119.00(18) . .
C11 C10 C3 116.36(16) . .
C15 C10 C3 124.61(17) . .
C5 C4 Zn1 113.65(14) . .
N1 C9 C8 123.43(19) . .
O1 C3 C2 124.07(16) . .
O1 C3 C10 113.62(15) . .
C2 C3 C10 122.29(15) . .
C3 C2 C1 129.23(16) . 5_656
C9 C8 C7 118.2(2) . .
N1 C1 C6 119.19(18) . .
N1 C1 C2 122.06(16) . 5_656
C6 C1 C2 118.71(17) . 5_656
C6 C7 C8 119.23(19) . .
C12 C11 C10 121.54(19) . .
C7 C6 C1 120.8(2) . .
C14 C15 C10 117.7(2) . .
C14 C15 C16 117.55(19) . .
C10 C15 C16 124.65(19) . .
C13 C12 C11 119.3(2) . .
C13 C14 C15 122.7(2) . .
C14 C13 C12 119.7(2) . .

loop_
_geom_bond_atom_site_label_1
_geom_bond_atom_site_label_2
_geom_bond_distance
_geom_bond_site_symmetry_2
Zn1 C4 1.9718(17) .
Zn1 O1 2.0025(11) 5_656
Zn1 N1 2.0535(15) .
Zn1 O1 2.0975(12) .
Zn1 Zn1 3.1052(4) 5_656
O1 C3 1.3340(19) .
O1 Zn1 2.0025(11) 5_656
N1 C9 1.347(2) .
N1 C1 1.356(2) .
C10 C11 1.399(3) .
C10 C15 1.413(2) .
C10 C3 1.495(2) .
C4 C5 1.525(3) .
C9 C8 1.374(3) .
C3 C2 1.355(2) .
C2 C1 1.445(3) 5_656
C8 C7 1.384(3) .
C1 C6 1.411(2) .
C1 C2 1.445(3) 5_656
C7 C6 1.365(3) .
C11 C12 1.385(3) .
C15 C14 1.390(3) .
C15 C16 1.504(3) .
C12 C13 1.378(3) .
C14 C13 1.377(4) .
